data_7230634
loop_
_publ_author_name
'Orita, Ryoji'
'Franckevi\<cius, Marius'
'Vy\<sniauskas, Aurimas'
'Gulbinas, Vidmantas'
'Sugiyama, Haruki'
'Uekusa, Hidehiro'
'Kanosue, Kenta'
'Ishige, Ryohei'
'Ando, Shinji'

_publ_section_title
;
 Enhanced fluorescence of phthalimide compounds induced by the
 incorporation of electron-donating alicyclic amino groups.
;
_journal_issue 23
_journal_name_full 'Physical chemistry chemical physics : PCCP'
_journal_page_first 16033
_journal_page_last 16044
_journal_paper_doi 10.1039/c8cp01999a
_journal_volume 20
_journal_year 2018
_chemical_formula_moiety 'C19 H24 N2 O2'
_chemical_formula_sum 'C19 H24 N2 O2'
_chemical_formula_weight 312.40
_chemical_name_common 4PiNHPI
_chemical_name_systematic 4PiNHPI
_space_group_crystal_system triclinic
_space_group_IT_number 2
_space_group_name_Hall '-P 1'
_space_group_name_H-M_alt 'P -1'
_symmetry_space_group_name_Hall '-P 1'
_symmetry_space_group_name_H-M 'P -1'
_atom_sites_solution_hydrogens difmap
_audit_creation_method SHELXL-2014/7
_audit_update_record
;
2018-01-10 deposited with the CCDC.
2018-05-14 downloaded from the CCDC.
;
_cell_angle_alpha 72.6185(17)
_cell_angle_beta 89.9112(17)
_cell_angle_gamma 83.0728(16)
_cell_formula_units_Z 2
_cell_length_a 5.26649(14)
_cell_length_b 10.6373(3)
_cell_length_c 15.2944(5)
_cell_measurement_reflns_used 9616
_cell_measurement_temperature 173(2)
_cell_measurement_theta_max 68.139
_cell_measurement_theta_min 3.030
_cell_volume 811.18(4)
_computing_cell_refinement VM-SPIDER
_computing_data_collection VM-SPIDER
_computing_data_reduction VM-SPIDER
_computing_structure_refinement 'SHELXL-2014/7 (Sheldrick, 2014)'
_computing_structure_solution shelxs
_diffrn_ambient_temperature 173(2)
_diffrn_detector_area_resol_mean 10.0
_diffrn_measured_fraction_theta_full 0.984
_diffrn_measured_fraction_theta_max 0.984
_diffrn_measurement_device_type 'RIGAKU R-AXIS RAPID'
_diffrn_measurement_method \w-scan
_diffrn_radiation_type CuK\a
_diffrn_radiation_wavelength 1.54186
_diffrn_reflns_av_R_equivalents 0.0671
_diffrn_reflns_av_unetI/netI 0.0739
_diffrn_reflns_Laue_measured_fraction_full 0.984
_diffrn_reflns_Laue_measured_fraction_max 0.984
_diffrn_reflns_limit_h_max 6
_diffrn_reflns_limit_h_min -6
_diffrn_reflns_limit_k_max 12
_diffrn_reflns_limit_k_min -12
_diffrn_reflns_limit_l_max 18
_diffrn_reflns_limit_l_min -18
_diffrn_reflns_number 9616
_diffrn_reflns_point_group_measured_fraction_full 0.984
_diffrn_reflns_point_group_measured_fraction_max 0.984
_diffrn_reflns_theta_full 67.686
_diffrn_reflns_theta_max 68.139
_diffrn_reflns_theta_min 3.030
_diffrn_source 'rotating anode x-ray'
_exptl_absorpt_coefficient_mu 0.660
_exptl_absorpt_correction_T_max 0.965
_exptl_absorpt_correction_T_min 0.736
_exptl_absorpt_correction_type multi-scan
_exptl_absorpt_process_details 'abscor T.Higashi RIGAKU'
_exptl_crystal_colour yellow
_exptl_crystal_density_diffrn 1.279
_exptl_crystal_description needle
_exptl_crystal_F_000 336
_exptl_crystal_size_max 0.324
_exptl_crystal_size_mid 0.058
_exptl_crystal_size_min 0.055
_refine_diff_density_max 0.253
_refine_diff_density_min -0.234
_refine_diff_density_rms 0.051
_refine_ls_extinction_method none
_refine_ls_goodness_of_fit_ref 0.968
_refine_ls_hydrogen_treatment refall
_refine_ls_matrix_type full
_refine_ls_number_parameters 304
_refine_ls_number_reflns 2924
_refine_ls_number_restraints 0
_refine_ls_restrained_S_all 0.968
_refine_ls_R_factor_all 0.0677
_refine_ls_R_factor_gt 0.0530
_refine_ls_shift/su_max 0.000
_refine_ls_shift/su_mean 0.000
_refine_ls_structure_factor_coef Fsqd
_refine_ls_weighting_details 'w=1/[\s^2^(Fo^2^)+(0.0800P)^2^] where P=(Fo^2^+2Fc^2^)/3'
_refine_ls_weighting_scheme calc
_refine_ls_wR_factor_gt 0.1298
_refine_ls_wR_factor_ref 0.1497
_reflns_Friedel_coverage 0.000
_reflns_number_gt 2075
_reflns_number_total 2924
_reflns_threshold_expression 'I > 2\s(I)'
_cod_data_source_file c8cp01999a2.cif
_cod_data_source_block shelx
_cod_depositor_comments 'Adding full bibliography for 7230632--7230635.cif.'
_cod_database_code 7230634
_shelx_shelxl_version_number 2014/7
_shelx_space_group_comment
; 
The symmetry employed for this shelxl refinement is uniquely defined 
by the following loop, which should always be used as a source of 
symmetry information in preference to the above space-group names. 
They are only intended as comments. 
;
_shelx_estimated_absorpt_t_min 0.815
_shelx_estimated_absorpt_t_max 0.965

loop_
_space_group_symop_operation_xyz
'x, y, z'
'-x, -y, -z'

loop_
_atom_site_label
_atom_site_type_symbol
_atom_site_fract_x
_atom_site_fract_y
_atom_site_fract_z
_atom_site_U_iso_or_equiv
_atom_site_adp_type
_atom_site_occupancy
_atom_site_site_symmetry_order
_atom_site_calc_flag
C1 C -0.4238(5) 0.6411(2) -0.27691(16) 0.0478(6) Uani 1 1 d
H1 H -0.259(4) 0.597(2) -0.3000(13) 0.051(6) Uiso 1 1 d
N1 N -0.2179(3) 0.73185(15) -0.13380(11) 0.0377(4) Uani 1 1 d
O1 O -0.2045(3) 0.64569(14) 0.23827(9) 0.0452(4) Uani 1 1 d
C2 C -0.4540(5) 0.5706(2) -0.17647(16) 0.0468(6) Uani 1 1 d
H2 H -0.561(4) 0.637(2) -0.3175(15) 0.059(7) Uiso 1 1 d
N2 N 0.1099(3) 0.78473(15) 0.22554(10) 0.0349(4) Uani 1 1 d
O2 O 0.4199(3) 0.92199(13) 0.16679(9) 0.0420(4) Uani 1 1 d
C3 C -0.2388(4) 0.5900(2) -0.11794(16) 0.0419(5) Uani 1 1 d
H3 H -0.457(4) 0.472(2) -0.1641(13) 0.051(6) Uiso 1 1 d
C4 C -0.1785(4) 0.8011(2) -0.23009(14) 0.0403(5) Uani 1 1 d
H4 H -0.550(4) 0.834(2) -0.2764(14) 0.061(7) Uiso 1 1 d
C5 C -0.3940(4) 0.7864(2) -0.29142(17) 0.0463(6) Uani 1 1 d
H5 H -0.360(4) 0.835(2) -0.3588(15) 0.054(6) Uiso 1 1 d
C6 C -0.0832(4) 0.76410(18) -0.06599(13) 0.0335(5) Uani 1 1 d
H6 H -0.175(4) 0.897(2) -0.2364(13) 0.046(6) Uiso 1 1 d
C7 C 0.1146(4) 0.84550(19) -0.08691(15) 0.0363(5) Uani 1 1 d
H7 H -0.077(4) 0.543(2) -0.1346(15) 0.062(7) Uiso 1 1 d
C8 C -0.1514(4) 0.71607(18) 0.02638(14) 0.0349(5) Uani 1 1 d
H8 H -0.266(4) 0.545(2) -0.0503(14) 0.050(6) Uiso 1 1 d
C9 C 0.2409(4) 0.8807(2) -0.01958(14) 0.0363(5) Uani 1 1 d
H9 H -0.298(3) 0.6618(18) 0.0434(12) 0.033(5) Uiso 1 1 d
C10 C -0.0240(3) 0.75149(18) 0.09159(13) 0.0331(5) Uani 1 1 d
H10 H 0.166(4) 0.8760(19) -0.1496(13) 0.042(6) Uiso 1 1 d
C11 C 0.1706(3) 0.83252(17) 0.07028(13) 0.0320(5) Uani 1 1 d
H11 H 0.373(4) 0.938(2) -0.0386(13) 0.051(6) Uiso 1 1 d
C12 C -0.0607(4) 0.71742(19) 0.19238(13) 0.0352(5) Uani 1 1 d
H12 H 0.098(4) 0.589(2) 0.3893(14) 0.056(7) Uiso 1 1 d
C13 C 0.2574(4) 0.85540(19) 0.15496(14) 0.0335(5) Uani 1 1 d
H13 H 0.316(4) 0.575(2) 0.5271(15) 0.053(6) Uiso 1 1 d
C14 C 0.1335(4) 0.7884(2) 0.32024(13) 0.0353(5) Uani 1 1 d
H14 H 0.267(4) 0.846(2) 0.3169(13) 0.047(6) Uiso 1 1 d
C15 C -0.1165(4) 0.8493(2) 0.35069(15) 0.0408(5) Uani 1 1 d
H15 H -0.170(4) 0.934(2) 0.3057(14) 0.052(6) Uiso 1 1 d
C16 C -0.0789(5) 0.8621(2) 0.44592(16) 0.0498(6) Uani 1 1 d
H16 H -0.260(4) 0.789(2) 0.3535(12) 0.043(5) Uiso 1 1 d
C17 C 0.0159(4) 0.7281(3) 0.51495(16) 0.0523(6) Uani 1 1 d
H17 H -0.248(4) 0.901(2) 0.4666(14) 0.060(6) Uiso 1 1 d
C18 C 0.2608(5) 0.6645(3) 0.48307(16) 0.0508(6) Uani 1 1 d
H18 H 0.041(4) 0.929(2) 0.4413(14) 0.054(6) Uiso 1 1 d
C19 C 0.2264(5) 0.6527(2) 0.38741(15) 0.0444(6) Uani 1 1 d
H21 H 0.050(4) 0.742(2) 0.5784(14) 0.050(6) Uiso 1 1 d
H22 H -0.002(4) 0.764(2) -0.2541(14) 0.052(6) Uiso 1 1 d
H23 H 0.391(4) 0.613(2) 0.3683(14) 0.062(7) Uiso 1 1 d
H24 H 0.405(4) 0.720(2) 0.4855(14) 0.063(7) Uiso 1 1 d
H20 H -0.617(4) 0.607(2) -0.1565(14) 0.054(6) Uiso 1 1 d
H19 H -0.122(4) 0.666(2) 0.5251(14) 0.059(7) Uiso 1 1 d

loop_
_atom_site_aniso_label
_atom_site_aniso_U_11
_atom_site_aniso_U_22
_atom_site_aniso_U_33
_atom_site_aniso_U_23
_atom_site_aniso_U_13
_atom_site_aniso_U_12
C1 0.0518(14) 0.0542(15) 0.0390(13) -0.0164(11) -0.0065(11) -0.0070(12)
N1 0.0463(10) 0.0304(9) 0.0350(10) -0.0078(7) -0.0014(8) -0.0046(8)
O1 0.0489(9) 0.0483(9) 0.0409(9) -0.0125(7) 0.0081(7) -0.0188(7)
C2 0.0483(14) 0.0450(14) 0.0507(14) -0.0178(11) -0.0007(11) -0.0117(11)
N2 0.0368(9) 0.0362(9) 0.0328(10) -0.0109(8) 0.0025(7) -0.0072(7)
O2 0.0424(8) 0.0408(8) 0.0449(9) -0.0135(7) 0.0024(7) -0.0117(7)
C3 0.0502(13) 0.0319(12) 0.0430(14) -0.0104(10) -0.0008(11) -0.0051(10)
C4 0.0477(13) 0.0372(12) 0.0348(12) -0.0100(10) -0.0007(10) -0.0033(10)
C5 0.0455(13) 0.0479(14) 0.0432(14) -0.0127(11) 0.0009(11) 0.0003(11)
C6 0.0357(10) 0.0270(10) 0.0367(12) -0.0101(8) -0.0005(8) 0.0014(8)
C7 0.0389(11) 0.0318(11) 0.0365(12) -0.0091(9) 0.0058(9) -0.0010(9)
C8 0.0372(11) 0.0277(10) 0.0388(12) -0.0080(9) 0.0025(9) -0.0045(9)
C9 0.0375(11) 0.0310(11) 0.0397(12) -0.0097(9) 0.0051(9) -0.0034(9)
C10 0.0341(10) 0.0281(10) 0.0362(12) -0.0099(9) 0.0020(8) 0.0003(8)
C11 0.0317(10) 0.0272(10) 0.0358(11) -0.0087(8) 0.0018(8) -0.0008(8)
C12 0.0361(10) 0.0314(11) 0.0360(11) -0.0075(9) -0.0001(9) -0.0030(9)
C13 0.0316(10) 0.0291(10) 0.0381(12) -0.0081(9) 0.0025(9) -0.0018(8)
C14 0.0357(11) 0.0380(11) 0.0331(12) -0.0117(9) 0.0019(9) -0.0054(9)
C15 0.0431(12) 0.0378(12) 0.0387(13) -0.0099(10) 0.0009(10) 0.0018(10)
C16 0.0519(14) 0.0551(15) 0.0459(14) -0.0231(12) 0.0054(11) 0.0003(12)
C17 0.0463(14) 0.0725(18) 0.0358(14) -0.0155(12) 0.0025(11) -0.0003(12)
C18 0.0471(14) 0.0640(17) 0.0357(13) -0.0109(12) -0.0038(11) 0.0052(12)
C19 0.0463(13) 0.0433(13) 0.0372(13) -0.0072(10) 0.0001(10) 0.0062(11)

loop_
_atom_type_symbol
_atom_type_description
_atom_type_scat_dispersion_real
_atom_type_scat_dispersion_imag
_atom_type_scat_source
C C 0.0181 0.0091 'International Tables Vol C Tables 4.2.6.8 and 6.1.1.4'
H H 0.0000 0.0000 'International Tables Vol C Tables 4.2.6.8 and 6.1.1.4'
O O 0.0492 0.0322 'International Tables Vol C Tables 4.2.6.8 and 6.1.1.4'
N N 0.0311 0.0180 'International Tables Vol C Tables 4.2.6.8 and 6.1.1.4'

loop_
_geom_angle_atom_site_label_1
_geom_angle_atom_site_label_2
_geom_angle_atom_site_label_3
_geom_angle
C2 C1 C5 110.58(19)
C2 C1 H1 109.6(11)
C5 C1 H1 107.9(11)
C2 C1 H2 115.1(13)
C5 C1 H2 108.5(13)
H1 C1 H2 104.8(17)
C6 N1 C4 118.49(16)
C6 N1 C3 116.44(15)
C4 N1 C3 112.41(16)
C1 C2 C3 111.25(19)
C1 C2 H3 112.2(11)
C3 C2 H3 108.1(12)
C1 C2 H20 109.4(13)
C3 C2 H20 108.3(12)
H3 C2 H20 107.4(18)
C12 N2 C13 111.43(16)
C12 N2 C14 126.09(16)
C13 N2 C14 122.45(15)
N1 C3 C2 111.46(18)
N1 C3 H7 110.7(13)
C2 C3 H7 106.8(12)
N1 C3 H8 110.3(11)
C2 C3 H8 110.3(11)
H7 C3 H8 107.2(17)
N1 C4 C5 110.76(18)
N1 C4 H6 108.1(11)
C5 C4 H6 109.6(12)
N1 C4 H22 112.7(12)
C5 C4 H22 107.2(10)
H6 C4 H22 108.5(16)
C1 C5 C4 111.44(19)
C1 C5 H4 111.2(13)
C4 C5 H4 106.7(12)
C1 C5 H5 112.3(11)
C4 C5 H5 108.8(11)
H4 C5 H5 106.1(18)
N1 C6 C7 122.32(18)
N1 C6 C8 119.06(17)
C7 C6 C8 118.60(18)
C9 C7 C6 121.9(2)
C9 C7 H10 119.3(11)
C6 C7 H10 118.8(11)
C10 C8 C6 118.56(18)
C10 C8 H9 120.6(10)
C6 C8 H9 120.8(10)
C11 C9 C7 118.42(19)
C11 C9 H11 123.8(12)
C7 C9 H11 117.8(12)
C8 C10 C11 122.49(18)
C8 C10 C12 129.51(18)
C11 C10 C12 108.00(17)
C9 C11 C10 120.04(18)
C9 C11 C13 131.54(18)
C10 C11 C13 108.36(16)
O1 C12 N2 125.58(18)
O1 C12 C10 128.55(18)
N2 C12 C10 105.86(16)
O2 C13 N2 123.78(18)
O2 C13 C11 129.89(18)
N2 C13 C11 106.31(15)
N2 C14 C19 112.69(16)
N2 C14 C15 111.52(16)
C19 C14 C15 111.05(18)
N2 C14 H14 102.6(11)
C19 C14 H14 108.2(12)
C15 C14 H14 110.3(12)
C16 C15 C14 110.09(18)
C16 C15 H15 112.2(12)
C14 C15 H15 108.2(13)
C16 C15 H16 107.7(10)
C14 C15 H16 110.4(11)
H15 C15 H16 108.2(16)
C15 C16 C17 111.30(19)
C15 C16 H17 109.7(12)
C17 C16 H17 109.5(13)
C15 C16 H18 107.6(12)
C17 C16 H18 112.7(13)
H17 C16 H18 105.9(17)
C16 C17 C18 110.7(2)
C16 C17 H21 109.0(11)
C18 C17 H21 110.0(11)
C16 C17 H19 110.6(13)
C18 C17 H19 110.5(12)
H21 C17 H19 105.9(15)
C19 C18 C17 112.03(19)
C19 C18 H13 109.8(12)
C17 C18 H13 110.0(12)
C19 C18 H24 110.8(12)
C17 C18 H24 108.5(13)
H13 C18 H24 105.5(18)
C18 C19 C14 110.10(19)
C18 C19 H12 108.5(12)
C14 C19 H12 110.2(13)
C18 C19 H23 109.8(12)
C14 C19 H23 111.5(13)
H12 C19 H23 106.5(18)

loop_
_geom_bond_atom_site_label_1
_geom_bond_atom_site_label_2
_geom_bond_distance
C1 C2 1.512(3)
C1 C5 1.522(3)
C1 H1 1.05(2)
C1 H2 0.97(2)
N1 C6 1.404(2)
N1 C4 1.464(2)
N1 C3 1.472(2)
O1 C12 1.211(2)
C2 C3 1.516(3)
C2 H3 1.01(2)
C2 H20 0.98(2)
N2 C12 1.397(2)
N2 C13 1.410(2)
N2 C14 1.466(2)
O2 C13 1.221(2)
C3 H7 1.01(2)
C3 H8 1.02(2)
C4 C5 1.525(3)
C4 H6 0.99(2)
C4 H22 1.07(2)
C5 H4 0.98(2)
C5 H5 1.03(2)
C6 C7 1.410(3)
C6 C8 1.413(3)
C7 C9 1.391(3)
C7 H10 0.964(19)
C8 C10 1.369(2)
C8 H9 1.007(18)
C9 C11 1.383(3)
C9 H11 0.97(2)
C10 C11 1.394(2)
C10 C12 1.492(3)
C11 C13 1.471(2)
C14 C19 1.524(3)
C14 C15 1.531(3)
C14 H14 0.98(2)
C15 C16 1.518(3)
C15 H15 0.97(2)
C15 H16 1.04(2)
C16 C17 1.525(3)
C16 H17 1.03(2)
C16 H18 1.00(2)
C17 C18 1.531(3)
C17 H21 1.04(2)
C17 H19 1.02(2)
C18 C19 1.518(3)
C18 H13 1.00(2)
C18 H24 1.03(2)
C19 H12 1.01(2)
C19 H23 1.00(2)

loop_
_geom_torsion_atom_site_label_1
_geom_torsion_atom_site_label_2
_geom_torsion_atom_site_label_3
_geom_torsion_atom_site_label_4
_geom_torsion
C5 C1 C2 C3 -53.2(3)
C6 N1 C3 C2 161.31(18)
C4 N1 C3 C2 -57.3(2)
C1 C2 C3 N1 55.0(3)
C6 N1 C4 C5 -162.44(16)
C3 N1 C4 C5 57.0(2)
C2 C1 C5 C4 53.4(3)
N1 C4 C5 C1 -55.1(2)
C4 N1 C6 C7 -9.5(3)
C3 N1 C6 C7 129.5(2)
C4 N1 C6 C8 168.97(18)
C3 N1 C6 C8 -52.1(2)
N1 C6 C7 C9 177.71(16)
C8 C6 C7 C9 -0.8(3)
N1 C6 C8 C10 -178.03(15)
C7 C6 C8 C10 0.5(3)
C6 C7 C9 C11 0.8(3)
C6 C8 C10 C11 -0.2(3)
C6 C8 C10 C12 178.69(17)
C7 C9 C11 C10 -0.5(3)
C7 C9 C11 C13 -177.07(17)
C8 C10 C11 C9 0.2(3)
C12 C10 C11 C9 -178.91(16)
C8 C10 C11 C13 177.55(15)
C12 C10 C11 C13 -1.59(19)
C13 N2 C12 O1 177.52(19)
C14 N2 C12 O1 -4.5(3)
C13 N2 C12 C10 -1.81(19)
C14 N2 C12 C10 176.13(15)
C8 C10 C12 O1 3.7(3)
C11 C10 C12 O1 -177.2(2)
C8 C10 C12 N2 -176.96(17)
C11 C10 C12 N2 2.09(19)
C12 N2 C13 O2 180.00(17)
C14 N2 C13 O2 2.0(3)
C12 N2 C13 C11 0.9(2)
C14 N2 C13 C11 -177.16(15)
C9 C11 C13 O2 -1.6(3)
C10 C11 C13 O2 -178.55(19)
C9 C11 C13 N2 177.41(19)
C10 C11 C13 N2 0.51(19)
C12 N2 C14 C19 65.1(2)
C13 N2 C14 C19 -117.1(2)
C12 N2 C14 C15 -60.6(2)
C13 N2 C14 C15 117.2(2)
N2 C14 C15 C16 -175.28(17)
C19 C14 C15 C16 58.1(2)
C14 C15 C16 C17 -57.1(3)
C15 C16 C17 C18 55.3(3)
C16 C17 C18 C19 -54.8(3)
C17 C18 C19 C14 55.6(3)
N2 C14 C19 C18 176.88(17)
C15 C14 C19 C18 -57.2(2)
